data_7005110
loop_
_publ_author_name
'Baudron, St\'ephane A'
'Hosseini, Mir Wais'
'Kyritsakas, Nathalie'
'Kurmoo, Mohamedally'

_publ_section_title
;
 A stepwise approach to the formation of heterometallic discrete
 complexes and infinite architectures.
;
_journal_issue 11
_journal_name_full 'Dalton transactions (Cambridge, England : 2003)'
_journal_page_first 1129
_journal_page_last 1139
_journal_paper_doi 10.1039/b616841h
_journal_year 2007
_chemical_formula_moiety 'C15 H11 N3 S2'
_chemical_formula_sum 'C15 H11 N3 S2'
_chemical_formula_weight 297.39
_chemical_name_systematic
;
?
;
_space_group_IT_number 2
_symmetry_cell_setting triclinic
_symmetry_space_group_name_Hall '-P 1'
_symmetry_space_group_name_H-M 'P -1'
_atom_sites_solution_hydrogens geom
_atom_sites_solution_primary direct
_atom_sites_solution_secondary difmap
_audit_creation_method SHELXL-97
_cell_angle_alpha 96.836(2)
_cell_angle_beta 93.1670(10)
_cell_angle_gamma 96.5950(10)
_cell_formula_units_Z 4
_cell_length_a 8.1586(3)
_cell_length_b 11.9152(4)
_cell_length_c 14.0232(5)
_cell_measurement_reflns_used 6060
_cell_measurement_temperature 173(2)
_cell_measurement_theta_max 27.44
_cell_measurement_theta_min 2.41
_cell_volume 1341.28(8)
_computing_cell_refinement 'Bruker SMART'
_computing_data_collection 'Bruker SMART'
_computing_data_reduction 'Bruker SAINT'
_computing_molecular_graphics 'Bruker SHELXTL'
_computing_publication_material 'Bruker SHELXTL'
_computing_structure_refinement 'Bruker SHELXTL'
_computing_structure_solution 'Bruker SHELXTL'
_diffrn_ambient_temperature 173(2)
_diffrn_measured_fraction_theta_full 0.996
_diffrn_measured_fraction_theta_max 0.996
_diffrn_measurement_device_type 'CCD area detector'
_diffrn_measurement_method 'phi and omega scans'
_diffrn_radiation_monochromator graphite
_diffrn_radiation_source 'fine-focus sealed tube'
_diffrn_radiation_type MoK\a
_diffrn_radiation_wavelength 0.71073
_diffrn_reflns_av_R_equivalents 0.0341
_diffrn_reflns_av_sigmaI/netI 0.0399
_diffrn_reflns_limit_h_max 10
_diffrn_reflns_limit_h_min -10
_diffrn_reflns_limit_k_max 15
_diffrn_reflns_limit_k_min -15
_diffrn_reflns_limit_l_max 18
_diffrn_reflns_limit_l_min -18
_diffrn_reflns_number 17345
_diffrn_reflns_theta_full 27.48
_diffrn_reflns_theta_max 27.48
_diffrn_reflns_theta_min 2.12
_exptl_absorpt_coefficient_mu 0.388
_exptl_absorpt_correction_type none
_exptl_crystal_colour purple
_exptl_crystal_density_diffrn 1.473
_exptl_crystal_density_meas ?
_exptl_crystal_density_method .
_exptl_crystal_description platelet
_exptl_crystal_F_000 616
_exptl_crystal_size_max 0.15
_exptl_crystal_size_mid 0.15
_exptl_crystal_size_min 0.06
_refine_diff_density_max 1.392
_refine_diff_density_min -0.774
_refine_diff_density_rms 0.064
_refine_ls_extinction_method none
_refine_ls_goodness_of_fit_ref 1.074
_refine_ls_hydrogen_treatment riding
_refine_ls_matrix_type full
_refine_ls_number_parameters 388
_refine_ls_number_reflns 6147
_refine_ls_number_restraints 4
_refine_ls_restrained_S_all 1.232
_refine_ls_R_factor_all 0.0648
_refine_ls_R_factor_gt 0.0510
_refine_ls_shift/su_max 0.000
_refine_ls_shift/su_mean 0.000
_refine_ls_structure_factor_coef Fsqd
_refine_ls_weighting_details 'calc w=1/[\s^2^(Fo^2^)+(0.0625P)^2^+1.0702P] where P=(Fo^2^+2Fc^2^)/3'
_refine_ls_weighting_scheme calc
_refine_ls_wR_factor_gt 0.1330
_refine_ls_wR_factor_ref 0.1414
_reflns_number_gt 4881
_reflns_number_total 6147
_reflns_threshold_expression >2sigma(I)
_cod_data_source_file b616841h.txt
_cod_data_source_block e425a
_cod_depositor_comments
;
The following automatic conversions were performed:
'_symmetry_cell_setting' value 'Triclinic' changed to 'triclinic'
according to '/home/saulius/struct/CIF-dictionaries/cif_core.dic'
dictionary named 'cif_core.dic' version 2.4.1 from 2010-06-29.

Automatic conversion script
Id: cif_fix_enum 1527 2010-12-29 10:47:43Z saulius 
;
_cod_original_sg_symbol_H-M 'P-1 '
_cod_database_code 7005110

loop_
_symmetry_equiv_pos_as_xyz
'x, y, z'
'-x, -y, -z'

loop_
_atom_site_label
_atom_site_type_symbol
_atom_site_fract_x
_atom_site_fract_y
_atom_site_fract_z
_atom_site_U_iso_or_equiv
_atom_site_adp_type
_atom_site_occupancy
_atom_site_symmetry_multiplicity
_atom_site_calc_flag
_atom_site_refinement_flags
_atom_site_disorder_assembly
_atom_site_disorder_group
S1 S 1.11926(9) 0.33690(6) 0.18726(5) 0.03556(19) Uani 1 1 d . . .
S2 S 1.04598(8) 0.10688(5) 0.25224(5) 0.02974(17) Uani 1 1 d . . .
N1 N 0.6591(3) -0.03556(18) -0.09297(15) 0.0283(4) Uani 1 1 d . . .
H1 H 0.6188 -0.0326 -0.1505 0.034 Uiso 1 1 calc R . .
N2 N 0.7736(3) 0.19004(19) -0.16727(16) 0.0362(5) Uani 1 1 d . . .
C1 C 1.0241(3) 0.1924(2) 0.16628(18) 0.0254(5) Uani 1 1 d . . .
C2 C 0.9337(3) 0.1615(2) 0.07670(17) 0.0262(5) Uani 1 1 d . . .
C3 C 0.8316(3) 0.0531(2) 0.04763(17) 0.0255(5) Uani 1 1 d . . .
C4 C 0.7853(3) -0.0434(2) 0.09330(19) 0.0315(6) Uani 1 1 d . . .
H4 H 0.8254 -0.0472 0.1561 0.038 Uiso 1 1 calc R . .
C5 C 0.6789(4) -0.1328(2) 0.0432(2) 0.0356(6) Uani 1 1 d . . .
H5A H 0.6477 -0.1968 0.0731 0.043 Uiso 1 1 calc R . .
C6 C 0.6182(3) -0.1287(2) -0.0500(2) 0.0333(6) Uani 1 1 d . . .
H6 H 0.5492 -0.1904 -0.0830 0.040 Uiso 1 1 calc R . .
C7 C 0.7620(3) 0.0532(2) -0.04731(17) 0.0261(5) Uani 1 1 d . . .
C8 C 0.9200(3) 0.2263(2) -0.00535(18) 0.0287(5) Uani 1 1 d . . .
C9 C 0.9864(4) 0.3338(2) -0.0257(2) 0.0405(7) Uani 1 1 d . . .
H9 H 1.0594 0.3817 0.0187 0.049 Uiso 1 1 calc R . .
C10 C 0.9407(5) 0.3672(2) -0.1137(2) 0.0493(8) Uani 1 1 d . . .
H10 H 0.9808 0.4393 -0.1277 0.059 Uiso 1 1 calc R . .
C11 C 0.8359(5) 0.2946(2) -0.1811(2) 0.0460(8) Uani 1 1 d . . .
H11 H 0.8075 0.3204 -0.2392 0.055 Uiso 1 1 calc R . .
C12 C 0.8156(3) 0.1592(2) -0.08069(18) 0.0288(5) Uani 1 1 d . . .
C13 C 1.2358(3) 0.3480(2) 0.3012(2) 0.0366(6) Uani 1 1 d . . .
H13A H 1.2771 0.2758 0.3070 0.044 Uiso 1 1 calc R . .
H13B H 1.3308 0.4051 0.3018 0.044 Uiso 1 1 calc R . .
C14 C 1.1395(4) 0.3790(2) 0.3889(2) 0.0379(6) Uani 1 1 d . . .
H14A H 1.0487 0.3195 0.3914 0.045 Uiso 1 1 calc R . .
H14B H 1.2118 0.3827 0.4468 0.045 Uiso 1 1 calc R . .
C15 C 1.0736(4) 0.4883(2) 0.3871(2) 0.0372(6) Uani 1 1 d . . .
S3A S 0.5305(6) 0.6174(3) 0.3717(3) 0.0721(12) Uani 0.40 1 d PD . .
S4A S 0.7358(4) 0.7991(2) 0.29037(18) 0.0451(6) Uani 0.40 1 d PD . .
S3B S 0.5244(2) 0.59075(14) 0.40540(12) 0.0336(3) Uani 0.60 1 d PD . .
S4B S 0.6633(2) 0.77510(14) 0.29537(12) 0.0386(4) Uani 0.60 1 d PD . .
N4 N 0.4895(3) 0.9077(2) 0.72124(16) 0.0340(5) Uani 1 1 d . . .
N5 N 0.7396(3) 1.07656(18) 0.63690(15) 0.0282(5) Uani 1 1 d . . .
H5 H 0.7222 1.0994 0.6956 0.034 Uiso 1 1 calc R . .
N6 N 1.0224(4) 0.5732(2) 0.3847(2) 0.0511(7) Uani 1 1 d . . .
N7 N 0.5970(5) 0.3880(3) 0.0659(3) 0.0729(10) Uani 1 1 d . . .
C16 C 0.6024(4) 0.7402(3) 0.3939(2) 0.0645(12) Uani 1 1 d D . .
C17 C 0.5952(3) 0.8198(2) 0.4762(2) 0.0346(6) Uani 1 1 d . . .
C18 C 0.5065(3) 0.8013(2) 0.5611(2) 0.0330(6) Uani 1 1 d . . .
C19 C 0.3885(4) 0.7142(3) 0.5841(2) 0.0461(8) Uani 1 1 d . . .
H19 H 0.3549 0.6496 0.5404 0.055 Uiso 1 1 calc R . .
C20 C 0.3246(4) 0.7276(3) 0.6727(3) 0.0537(9) Uani 1 1 d . . .
H20 H 0.2453 0.6718 0.6890 0.064 Uiso 1 1 calc R . .
C21 C 0.3769(4) 0.8235(3) 0.7383(2) 0.0454(7) Uani 1 1 d . . .
H21 H 0.3308 0.8293 0.7976 0.054 Uiso 1 1 calc R . .
C22 C 0.5487(3) 0.8957(2) 0.63291(18) 0.0282(5) Uani 1 1 d . . .
C23 C 0.6886(3) 0.9329(2) 0.49782(18) 0.0289(5) Uani 1 1 d . . .
C24 C 0.7937(3) 1.0032(3) 0.4478(2) 0.0358(6) Uani 1 1 d . . .
H24 H 0.8121 0.9807 0.3839 0.043 Uiso 1 1 calc R . .
C25 C 0.8693(4) 1.1061(3) 0.4946(2) 0.0378(6) Uani 1 1 d . . .
H25 H 0.9395 1.1524 0.4615 0.045 Uiso 1 1 calc R . .
C26 C 0.8431(3) 1.1420(2) 0.5894(2) 0.0345(6) Uani 1 1 d . . .
H26 H 0.8970 1.2110 0.6200 0.041 Uiso 1 1 calc R . .
C27 C 0.6627(3) 0.9759(2) 0.59423(17) 0.0256(5) Uani 1 1 d . . .
C28A C 0.6218(12) 0.5427(8) 0.2685(8) 0.062(2) Uani 0.40 1 d P . .
H28C H 0.7404 0.5646 0.2724 0.074 Uiso 0.40 1 calc PR . .
H28D H 0.6014 0.4610 0.2694 0.074 Uiso 0.40 1 calc PR . .
C28B C 0.6950(6) 0.6456(4) 0.2227(3) 0.0332(9) Uani 0.60 1 d P . .
H28A H 0.7745 0.6641 0.1763 0.040 Uiso 0.60 1 calc PR . .
H28B H 0.7433 0.5965 0.2639 0.040 Uiso 0.60 1 calc PR . .
C29 C 0.5356(5) 0.5776(4) 0.1670(3) 0.0656(11) Uani 1 1 d . . .
C30 C 0.5720(5) 0.4699(3) 0.1106(3) 0.0556(9) Uani 1 1 d . . .

loop_
_atom_site_aniso_label
_atom_site_aniso_U_11
_atom_site_aniso_U_22
_atom_site_aniso_U_33
_atom_site_aniso_U_23
_atom_site_aniso_U_13
_atom_site_aniso_U_12
S1 0.0476(4) 0.0252(3) 0.0313(4) 0.0035(3) -0.0039(3) -0.0029(3)
S2 0.0365(3) 0.0280(3) 0.0248(3) 0.0057(2) -0.0022(2) 0.0038(2)
N1 0.0339(11) 0.0285(11) 0.0220(10) 0.0010(8) 0.0000(8) 0.0050(9)
N2 0.0593(15) 0.0280(11) 0.0231(11) 0.0039(9) -0.0004(10) 0.0139(10)
C1 0.0282(12) 0.0230(11) 0.0254(12) 0.0023(9) 0.0059(9) 0.0037(9)
C2 0.0357(13) 0.0210(11) 0.0227(12) 0.0032(9) 0.0045(10) 0.0055(9)
C3 0.0313(12) 0.0237(12) 0.0218(12) 0.0012(9) 0.0028(9) 0.0064(9)
C4 0.0409(14) 0.0287(13) 0.0242(12) 0.0051(10) 0.0001(10) 0.0013(11)
C5 0.0456(15) 0.0280(13) 0.0325(14) 0.0084(11) 0.0010(12) -0.0025(11)
C6 0.0361(13) 0.0298(13) 0.0321(14) 0.0012(11) 0.0009(11) -0.0003(11)
C7 0.0334(12) 0.0242(12) 0.0221(12) 0.0015(9) 0.0046(9) 0.0089(10)
C8 0.0422(14) 0.0229(12) 0.0226(12) 0.0022(9) 0.0064(10) 0.0100(10)
C9 0.072(2) 0.0227(13) 0.0263(14) 0.0013(10) 0.0061(13) 0.0034(13)
C10 0.098(3) 0.0205(13) 0.0300(15) 0.0052(11) 0.0074(16) 0.0069(15)
C11 0.089(2) 0.0263(14) 0.0256(14) 0.0071(11) 0.0024(15) 0.0156(14)
C12 0.0415(14) 0.0243(12) 0.0220(12) 0.0014(9) 0.0043(10) 0.0107(10)
C13 0.0338(13) 0.0315(14) 0.0412(16) -0.0007(12) -0.0093(11) 0.0012(11)
C14 0.0510(16) 0.0304(14) 0.0302(14) 0.0035(11) -0.0097(12) 0.0023(12)
C15 0.0397(15) 0.0338(15) 0.0357(15) 0.0015(12) -0.0024(12) -0.0004(12)
S3A 0.094(2) 0.060(2) 0.049(2) -0.0214(15) 0.0304(19) -0.0283(18)
S4A 0.0678(18) 0.0380(14) 0.0255(10) -0.0014(9) 0.0013(12) -0.0036(12)
S3B 0.0421(7) 0.0265(7) 0.0289(9) -0.0028(6) 0.0028(6) -0.0029(5)
S4B 0.0570(10) 0.0305(8) 0.0237(6) -0.0009(5) 0.0036(7) -0.0100(7)
N4 0.0297(11) 0.0418(13) 0.0308(12) 0.0073(10) -0.0012(9) 0.0041(9)
N5 0.0359(11) 0.0250(10) 0.0240(10) 0.0029(8) -0.0037(9) 0.0072(9)
N6 0.0573(17) 0.0391(15) 0.0575(18) 0.0048(13) 0.0040(14) 0.0100(13)
N7 0.084(2) 0.0495(19) 0.080(3) -0.0024(18) 0.003(2) -0.0032(17)
C16 0.061(2) 0.072(2) 0.053(2) -0.0344(18) -0.0341(17) 0.0392(19)
C17 0.0381(14) 0.0325(14) 0.0311(14) -0.0046(11) -0.0138(11) 0.0118(11)
C18 0.0332(13) 0.0279(13) 0.0365(14) 0.0027(11) -0.0133(11) 0.0072(10)
C19 0.0447(16) 0.0338(15) 0.055(2) 0.0085(14) -0.0237(14) -0.0062(12)
C20 0.0399(16) 0.062(2) 0.056(2) 0.0262(17) -0.0157(15) -0.0178(15)
C21 0.0308(14) 0.064(2) 0.0414(17) 0.0167(15) -0.0019(12) -0.0031(13)
C22 0.0274(12) 0.0286(13) 0.0288(13) 0.0043(10) -0.0058(10) 0.0072(10)
C23 0.0330(13) 0.0324(13) 0.0225(12) 0.0029(10) -0.0062(10) 0.0131(10)
C24 0.0399(14) 0.0458(16) 0.0245(13) 0.0078(11) -0.0008(11) 0.0152(12)
C25 0.0374(14) 0.0438(16) 0.0360(15) 0.0189(13) 0.0024(12) 0.0063(12)
C26 0.0386(14) 0.0270(13) 0.0380(15) 0.0088(11) -0.0067(11) 0.0041(11)
C27 0.0303(12) 0.0245(12) 0.0227(12) 0.0027(9) -0.0048(9) 0.0092(9)
C28A 0.054(5) 0.045(5) 0.087(7) 0.015(5) 0.001(5) 0.006(4)
C28B 0.038(2) 0.033(2) 0.026(2) -0.0063(17) 0.0067(17) -0.0004(18)
C29 0.059(2) 0.091(3) 0.0384(19) -0.0214(19) -0.0063(16) 0.009(2)
C30 0.066(2) 0.055(2) 0.0418(18) 0.0047(16) 0.0078(16) -0.0107(17)

loop_
_atom_type_symbol
_atom_type_description
_atom_type_scat_dispersion_real
_atom_type_scat_dispersion_imag
_atom_type_scat_source
C C 0.0033 0.0016 'International Tables Vol C Tables 4.2.6.8 and 6.1.1.4'
H H 0.0000 0.0000 'International Tables Vol C Tables 4.2.6.8 and 6.1.1.4'
N N 0.0061 0.0033 'International Tables Vol C Tables 4.2.6.8 and 6.1.1.4'
S S 0.1246 0.1234 'International Tables Vol C Tables 4.2.6.8 and 6.1.1.4'

loop_
_geom_angle_atom_site_label_1
_geom_angle_atom_site_label_2
_geom_angle_atom_site_label_3
_geom_angle
_geom_angle_site_symmetry_1
_geom_angle_site_symmetry_3
_geom_angle_publ_flag
C1 S1 C13 104.78(13) . . ?
C6 N1 C7 120.9(2) . . ?
C6 N1 H1 119.5 . . ?
C7 N1 H1 119.5 . . ?
C11 N2 C12 115.3(2) . . ?
C2 C1 S2 125.80(19) . . ?
C2 C1 S1 114.94(18) . . ?
S2 C1 S1 119.25(14) . . ?
C1 C2 C3 124.9(2) . . ?
C1 C2 C8 129.5(2) . . ?
C3 C2 C8 105.6(2) . . ?
C4 C3 C7 117.0(2) . . ?
C4 C3 C2 134.6(2) . . ?
C7 C3 C2 108.4(2) . . ?
C5 C4 C3 118.9(2) . . ?
C5 C4 H4 120.5 . . ?
C3 C4 H4 120.5 . . ?
C6 C5 C4 121.4(2) . . ?
C6 C5 H5A 119.3 . . ?
C4 C5 H5A 119.3 . . ?
N1 C6 C5 119.8(2) . . ?
N1 C6 H6 120.1 . . ?
C5 C6 H6 120.1 . . ?
N1 C7 C3 121.9(2) . . ?
N1 C7 C12 128.5(2) . . ?
C3 C7 C12 109.5(2) . . ?
C9 C8 C12 115.4(2) . . ?
C9 C8 C2 135.3(3) . . ?
C12 C8 C2 109.2(2) . . ?
C10 C9 C8 118.4(3) . . ?
C10 C9 H9 120.8 . . ?
C8 C9 H9 120.8 . . ?
C11 C10 C9 120.8(3) . . ?
C11 C10 H10 119.6 . . ?
C9 C10 H10 119.6 . . ?
N2 C11 C10 123.5(3) . . ?
N2 C11 H11 118.2 . . ?
C10 C11 H11 118.2 . . ?
N2 C12 C8 126.5(2) . . ?
N2 C12 C7 126.2(2) . . ?
C8 C12 C7 107.4(2) . . ?
C14 C13 S1 114.9(2) . . ?
C14 C13 H13A 108.5 . . ?
S1 C13 H13A 108.5 . . ?
C14 C13 H13B 108.5 . . ?
S1 C13 H13B 108.5 . . ?
H13A C13 H13B 107.5 . . ?
C15 C14 C13 112.5(2) . . ?
C15 C14 H14A 109.1 . . ?
C13 C14 H14A 109.1 . . ?
C15 C14 H14B 109.1 . . ?
C13 C14 H14B 109.1 . . ?
H14A C14 H14B 107.8 . . ?
N6 C15 C14 179.2(3) . . ?
C16 S3A C28A 112.6(4) . . ?
C16 S4B C28B 106.7(2) . . ?
C21 N4 C22 115.3(3) . . ?
C26 N5 C27 121.0(2) . . ?
C26 N5 H5 119.5 . . ?
C27 N5 H5 119.5 . . ?
C17 C16 S3A 130.8(3) . . ?
C17 C16 S4B 123.1(3) . . ?
S3A C16 S4B 105.1(2) . . ?
C17 C16 S3B 115.9(3) . . ?
S4B C16 S3B 120.9(2) . . ?
C17 C16 S4A 114.9(3) . . ?
S3A C16 S4A 114.2(2) . . ?
S3B C16 S4A 127.97(19) . . ?
C16 C17 C18 126.9(3) . . ?
C16 C17 C23 127.0(3) . . ?
C18 C17 C23 105.8(2) . . ?
C19 C18 C22 116.2(3) . . ?
C19 C18 C17 134.2(3) . . ?
C22 C18 C17 109.6(2) . . ?
C20 C19 C18 118.2(3) . . ?
C20 C19 H19 120.9 . . ?
C18 C19 H19 120.9 . . ?
C19 C20 C21 120.7(3) . . ?
C19 C20 H20 119.7 . . ?
C21 C20 H20 119.7 . . ?
N4 C21 C20 123.8(3) . . ?
N4 C21 H21 118.1 . . ?
C20 C21 H21 118.1 . . ?
N4 C22 C18 125.8(2) . . ?
N4 C22 C27 126.7(2) . . ?
C18 C22 C27 107.5(2) . . ?
C24 C23 C27 116.6(2) . . ?
C24 C23 C17 135.5(3) . . ?
C27 C23 C17 107.9(2) . . ?
C25 C24 C23 119.2(3) . . ?
C25 C24 H24 120.4 . . ?
C23 C24 H24 120.4 . . ?
C24 C25 C26 121.6(3) . . ?
C24 C25 H25 119.2 . . ?
C26 C25 H25 119.2 . . ?
N5 C26 C25 119.5(3) . . ?
N5 C26 H26 120.2 . . ?
C25 C26 H26 120.2 . . ?
N5 C27 C23 122.0(2) . . ?
N5 C27 C22 128.8(2) . . ?
C23 C27 C22 109.2(2) . . ?
C29 C28A S3A 108.6(5) . . ?
C29 C28A H28C 110.0 . . ?
S3A C28A H28C 110.0 . . ?
C29 C28A H28D 110.0 . . ?
S3A C28A H28D 110.0 . . ?
H28C C28A H28D 108.4 . . ?
C29 C28B S4B 115.3(3) . . ?
C29 C28B H28A 108.5 . . ?
S4B C28B H28A 108.5 . . ?
C29 C28B H28B 108.5 . . ?
S4B C28B H28B 108.5 . . ?
H28A C28B H28B 107.5 . . ?
C30 C29 C28B 111.8(3) . . ?
C30 C29 C28A 91.8(5) . . ?
C28B C29 C28A 56.2(4) . . ?
N7 C30 C29 178.4(4) . . ?

loop_
_geom_bond_atom_site_label_1
_geom_bond_atom_site_label_2
_geom_bond_distance
_geom_bond_site_symmetry_2
_geom_bond_publ_flag
S1 C1 1.789(2) . ?
S1 C13 1.797(3) . ?
S2 C1 1.684(3) . ?
N1 C6 1.342(3) . ?
N1 C7 1.345(3) . ?
N1 H1 0.8600 . ?
N2 C11 1.331(4) . ?
N2 C12 1.348(3) . ?
C1 C2 1.408(4) . ?
C2 C3 1.455(3) . ?
C2 C8 1.466(3) . ?
C3 C4 1.406(3) . ?
C3 C7 1.418(3) . ?
C4 C5 1.387(4) . ?
C4 H4 0.9300 . ?
C5 C6 1.381(4) . ?
C5 H5A 0.9300 . ?
C6 H6 0.9300 . ?
C7 C12 1.429(3) . ?
C8 C9 1.401(4) . ?
C8 C12 1.422(4) . ?
C9 C10 1.386(4) . ?
C9 H9 0.9300 . ?
C10 C11 1.385(5) . ?
C10 H10 0.9300 . ?
C11 H11 0.9300 . ?
C13 C14 1.527(4) . ?
C13 H13A 0.9700 . ?
C13 H13B 0.9700 . ?
C14 C15 1.468(4) . ?
C14 H14A 0.9700 . ?
C14 H14B 0.9700 . ?
C15 N6 1.141(4) . ?
S3A C16 1.502(5) . ?
S3A C28A 1.845(11) . ?
S4A C16 2.007(5) . ?
S3B C16 1.850(4) . ?
S4B C16 1.580(4) . ?
S4B C28B 1.798(5) . ?
N4 C21 1.333(4) . ?
N4 C22 1.352(3) . ?
N5 C26 1.341(3) . ?
N5 C27 1.343(3) . ?
N5 H5 0.8600 . ?
N7 C30 1.140(5) . ?
C16 C17 1.412(4) . ?
C17 C18 1.453(4) . ?
C17 C23 1.460(4) . ?
C18 C19 1.411(4) . ?
C18 C22 1.415(4) . ?
C19 C20 1.372(5) . ?
C19 H19 0.9300 . ?
C20 C21 1.389(5) . ?
C20 H20 0.9300 . ?
C21 H21 0.9300 . ?
C22 C27 1.431(4) . ?
C23 C24 1.403(4) . ?
C23 C27 1.424(3) . ?
C24 C25 1.380(4) . ?
C24 H24 0.9300 . ?
C25 C26 1.384(4) . ?
C25 H25 0.9300 . ?
C26 H26 0.9300 . ?
C28A C29 1.672(11) . ?
C28A H28C 0.9700 . ?
C28A H28D 0.9700 . ?
C28B C29 1.566(6) . ?
C28B H28A 0.9700 . ?
C28B H28B 0.9700 . ?
C29 C30 1.494(6) . ?
